data_1573644
_journal_paper_doi 10.1039/D4DT03036B
_chemical_formula_moiety 'C15 H22 Au O P'
_chemical_formula_sum 'C15 H22 Au O P'
_chemical_formula_weight 446.26
_space_group_crystal_system orthorhombic
_space_group_IT_number 61
_space_group_name_Hall '-P 2ac 2ab'
_space_group_name_H-M_alt 'P b c a'
_atom_sites_solution_hydrogens geom
_audit_creation_date 2023-05-31
_audit_creation_method
;
Olex2 1.5
(compiled 2023.03.06 svn.rbb2c1857 for OlexSys, GUI svn.r6748)
;
_audit_update_record
;
2024-07-24 deposited with the CCDC.	2025-01-09 downloaded from the CCDC.
;
_cell_angle_alpha 90
_cell_angle_beta 90
_cell_angle_gamma 90
_cell_formula_units_Z 8
_cell_length_a 16.5856(7)
_cell_length_b 9.7494(2)
_cell_length_c 16.0285(4)
_cell_measurement_temperature 293(2)
_cell_volume 2591.80(14)
_computing_molecular_graphics 'Olex2 1.5 (Dolomanov et al., 2009)'
_computing_publication_material 'Olex2 1.5 (Dolomanov et al., 2009)'
_computing_structure_refinement 'SHELXL 2018/3 (Sheldrick, 2015)'
_diffrn_ambient_environment 'Diamond Anvil Cell filled with Daphne-7575'
_diffrn_ambient_pressure 3300000
_diffrn_ambient_temperature 293(2)
_diffrn_crystal_treatment 'pressurized rapidly in Daphne-7575 as a hydrostatic medium'
_diffrn_measured_fraction_theta_full 0.930
_diffrn_measured_fraction_theta_max 0.675
_diffrn_measurement_device 'abstract diffractometer'
_diffrn_measurement_device_type 'esperanto-CrysAlisPro-abstract goniometer imported esperanto images'
_diffrn_measurement_method '\w scans'
_diffrn_measurement_specimen_support 'Diamond Anvil Cell, effective opening angle 38 deg.'
_diffrn_radiation_monochromator synchrotron
_diffrn_radiation_probe x-ray
_diffrn_radiation_type synchrotron
_diffrn_radiation_wavelength 0.410
_diffrn_reflns_av_R_equivalents 0.0540
_diffrn_reflns_av_unetI/netI 0.0577
_diffrn_reflns_Laue_measured_fraction_full 0.930
_diffrn_reflns_Laue_measured_fraction_max 0.675
_diffrn_reflns_limit_h_max 22
_diffrn_reflns_limit_h_min -23
_diffrn_reflns_limit_k_max 16
_diffrn_reflns_limit_k_min -15
_diffrn_reflns_limit_l_max 26
_diffrn_reflns_limit_l_min -24
_diffrn_reflns_number 28104
_diffrn_reflns_point_group_measured_fraction_full 0.930
_diffrn_reflns_point_group_measured_fraction_max 0.675
_diffrn_reflns_reduction_process
;
 Scaled and merged with Sortav
 R.H. Blessing, (1987) Cryst. Rev. 1, 3-58
 R.H. Blessing, (1989) J. Appl. Cryst. 22, 396-397
;
_diffrn_reflns_theta_full 14.241
_diffrn_reflns_theta_max 21.765
_diffrn_reflns_theta_min 1.579
_diffrn_source synchrotron
_exptl_absorpt_coefficient_mu 2.788
_exptl_crystal_colour 'clear violet'
_exptl_crystal_density_diffrn 2.287
_exptl_crystal_description needle
_exptl_crystal_F_000 1712
_exptl_crystal_preparation 'Mounted in a Diamond-Anvil Cell using Daphne-7575 as pressure medium.,Luminescent'
_exptl_crystal_pressure_history 'Pressurized to 3.30 GPa and left to stabilize over ? hours.'
_exptl_crystal_recrystallization_method 'Re-crystallisation from solvent: n-pentane/dichloromethane'
_refine_diff_density_max 3.071
_refine_diff_density_min -1.499
_refine_diff_density_rms 0.232
_refine_ls_extinction_method none
_refine_ls_goodness_of_fit_ref 1.191
_refine_ls_hydrogen_treatment constr
_refine_ls_matrix_type full
_refine_ls_number_parameters 167
_refine_ls_number_reflns 5415
_refine_ls_number_restraints 0
_refine_ls_restrained_S_all 1.191
_refine_ls_R_factor_all 0.0566
_refine_ls_R_factor_gt 0.0406
_refine_ls_shift/su_max 0.002
_refine_ls_shift/su_mean 0.000
_refine_ls_structure_factor_coef Fsqd
_refine_ls_weighting_details 'w=1/[\s^2^(Fo^2^)+(0.0425P)^2^+0.3387P] where P=(Fo^2^+2Fc^2^)/3'
_refine_ls_weighting_scheme calc
_refine_ls_wR_factor_gt 0.0955
_refine_ls_wR_factor_ref 0.1039
_reflns_Friedel_coverage 0.000
_reflns_number_gt 4553
_reflns_number_total 5415
_reflns_threshold_expression 'I > 2\s(I)'
_cod_data_source_file d4dt03036b3.cif
_cod_data_source_block p5m1_3p30GPa
_cod_original_cell_volume 2591.80(13)
_cod_database_code 1573644
_shelx_shelxl_version_number 2018/3
_shelx_space_group_comment
;
The symmetry employed for this shelxl refinement is uniquely defined
by the following loop, which should always be used as a source of
symmetry information in preference to the above space-group names.
They are only intended as comments.
;
_exptl_sortav_scale_factor_max 1.932
_exptl_sortav_scale_factor_min 0.396
_diffrn_reflns_number_extinctions 1084
_diffrn_reflns_number_rejects 5
_diffrn_reflns_rejects_percent 0.019
_diffrn_reflns_number_accepted 27015
_olex2_refinement_description
;
1. Fixed Uiso
 At 1.2 times of:
  All C(H) groups, All C(H,H) groups
 At 1.5 times of:
  All C(H,H,H) groups
2.a Secondary CH2 refined with riding coordinates:
 C10(H10A,H10B), C12(H12A,H12B), C14(H14A,H14B)
2.b Aromatic/amide H refined with riding coordinates:
 C8(H8), C7(H7), C4(H4), C5(H5)
2.c Idealised Me refined as rotating group:
 C15(H15A,H15B,H15C), C13(H13A,H13B,H13C), C9(H9A,H9B,H9C), C11(H11A,H11B,H11C)
;
_olex2_submission_special_instructions 'No special instructions were received'

loop_
_space_group_symop_operation_xyz
'x, y, z'
'-x+1/2, -y, z+1/2'
'x+1/2, -y+1/2, -z'
'-x, y+1/2, -z+1/2'
'-x, -y, -z'
'x-1/2, y, -z-1/2'
'-x-1/2, y-1/2, z'
'x, -y-1/2, z-1/2'

loop_
_atom_site_label
_atom_site_type_symbol
_atom_site_fract_x
_atom_site_fract_y
_atom_site_fract_z
_atom_site_U_iso_or_equiv
_atom_site_adp_type
_atom_site_occupancy
_atom_site_site_symmetry_order
_atom_site_calc_flag
_atom_site_refinement_flags_posn
_atom_site_refinement_flags_adp
_atom_site_refinement_flags_occupancy
_atom_site_disorder_assembly
_atom_site_disorder_group
Au1 Au 0.38433(2) 0.87840(2) 0.34513(2) 0.02705(6) Uani 1 1 d . . . . .
P1 P 0.37731(5) 1.07286(7) 0.26785(6) 0.02358(16) Uani 1 1 d . . . . .
O1 O 0.33598(17) 0.0568(2) 0.5571(2) 0.0381(6) Uani 1 1 d . . . . .
C6 C 0.3533(2) 0.1795(3) 0.5199(2) 0.0266(6) Uani 1 1 d . . . . .
C3 C 0.37632(19) 0.4389(3) 0.4499(2) 0.0266(6) Uani 1 1 d . . . . .
C10 C 0.3906(2) 1.0300(3) 0.1584(2) 0.0275(7) Uani 1 1 d . . . . .
H10A H 0.360826 1.095686 0.124985 0.033 Uiso 1 1 calc R U . . .
H10B H 0.447238 1.039538 0.144369 0.033 Uiso 1 1 calc R U . . .
C8 C 0.44227(19) 0.3582(3) 0.4747(2) 0.0259(6) Uani 1 1 d . . . . .
H8 H 0.494405 0.391343 0.467714 0.031 Uiso 1 1 calc R U . . .
C2 C 0.38745(19) 0.5753(3) 0.4190(3) 0.0284(6) Uani 1 1 d . . . . .
C12 C 0.2816(2) 1.1626(3) 0.2721(3) 0.0343(7) Uani 1 1 d . . . . .
H12A H 0.270062 1.188683 0.329258 0.041 Uiso 1 1 calc R U . . .
H12B H 0.284708 1.245486 0.238813 0.041 Uiso 1 1 calc R U . . .
C7 C 0.4304(2) 0.2294(3) 0.5094(2) 0.0283(6) Uani 1 1 d . . . . .
H7 H 0.474481 0.176769 0.525685 0.034 Uiso 1 1 calc R U . . .
C15 C 0.4379(2) 1.3366(3) 0.2481(3) 0.0359(8) Uani 1 1 d . . . . .
H15A H 0.417117 1.322909 0.192794 0.054 Uiso 1 1 calc R U . . .
H15B H 0.486383 1.390327 0.245208 0.054 Uiso 1 1 calc R U . . .
H15C H 0.398581 1.383978 0.281215 0.054 Uiso 1 1 calc R U . . .
C14 C 0.4564(2) 1.1989(3) 0.2874(2) 0.0300(6) Uani 1 1 d . . . . .
H14A H 0.462841 1.210745 0.347117 0.036 Uiso 1 1 calc R U . . .
H14B H 0.507040 1.164745 0.265281 0.036 Uiso 1 1 calc R U . . .
C4 C 0.2989(2) 0.3856(3) 0.4609(3) 0.0304(7) Uani 1 1 d . . . . .
H4 H 0.254457 0.437536 0.444847 0.036 Uiso 1 1 calc R U . . .
C1 C 0.39124(19) 0.6934(3) 0.3969(3) 0.0303(7) Uani 1 1 d . . . . .
C13 C 0.2151(2) 1.0723(4) 0.2396(3) 0.0434(10) Uani 1 1 d . . . . .
H13A H 0.225993 1.048483 0.182588 0.065 Uiso 1 1 calc R U . . .
H13B H 0.164738 1.120520 0.242824 0.065 Uiso 1 1 calc R U . . .
H13C H 0.212152 0.990343 0.272644 0.065 Uiso 1 1 calc R U . . .
C5 C 0.2870(2) 0.2577(3) 0.4950(3) 0.0317(7) Uani 1 1 d . . . . .
H5 H 0.235054 0.223490 0.501413 0.038 Uiso 1 1 calc R U . . .
C9 C 0.4001(3) -0.0386(3) 0.5626(3) 0.0402(9) Uani 1 1 d . . . . .
H9A H 0.426313 -0.045819 0.509430 0.060 Uiso 1 1 calc R U . . .
H9B H 0.379169 -0.126688 0.578471 0.060 Uiso 1 1 calc R U . . .
H9C H 0.438173 -0.008123 0.603715 0.060 Uiso 1 1 calc R U . . .
C11 C 0.3630(3) 0.8850(3) 0.1347(3) 0.0334(7) Uani 1 1 d . . . . .
H11A H 0.377729 0.866483 0.077848 0.050 Uiso 1 1 calc R U . . .
H11B H 0.305578 0.878443 0.140609 0.050 Uiso 1 1 calc R U . . .
H11C H 0.388558 0.819448 0.170702 0.050 Uiso 1 1 calc R U . . .

loop_
_atom_site_aniso_label
_atom_site_aniso_U_11
_atom_site_aniso_U_22
_atom_site_aniso_U_33
_atom_site_aniso_U_23
_atom_site_aniso_U_13
_atom_site_aniso_U_12
Au1 0.03000(10) 0.02345(8) 0.02770(11) 0.00515(3) -0.00056(4) -0.00148(3)
P1 0.0262(4) 0.0195(3) 0.0250(5) 0.0013(2) 0.0002(3) 0.0001(2)
O1 0.0406(15) 0.0250(9) 0.049(2) 0.0105(10) 0.0015(11) -0.0035(8)
C6 0.0313(15) 0.0232(11) 0.0252(18) 0.0016(10) 0.0012(11) -0.0018(9)
C3 0.0313(16) 0.0239(11) 0.0247(19) 0.0029(10) -0.0003(10) -0.0007(8)
C10 0.0322(17) 0.0263(13) 0.024(2) 0.0005(10) 0.0016(10) -0.0009(9)
C8 0.0241(14) 0.0256(10) 0.0282(19) 0.0003(10) 0.0036(10) 0.0005(8)
C2 0.0299(16) 0.0287(14) 0.027(2) 0.0020(12) -0.0006(10) 0.0002(9)
C12 0.0295(16) 0.0281(11) 0.045(2) -0.0064(13) 0.0010(13) 0.0020(10)
C7 0.0268(15) 0.0257(11) 0.033(2) 0.0013(11) 0.0023(11) 0.0021(9)
C15 0.0339(19) 0.0259(11) 0.048(3) 0.0060(13) -0.0015(13) -0.0041(10)
C14 0.0312(15) 0.0256(11) 0.033(2) -0.0017(11) -0.0048(12) -0.0017(9)
C4 0.0268(17) 0.0279(12) 0.036(2) 0.0052(11) -0.0047(12) -0.0006(8)
C1 0.0329(16) 0.0292(13) 0.029(2) 0.0056(12) -0.0001(12) -0.0028(9)
C13 0.0267(18) 0.0414(15) 0.062(3) -0.0161(17) 0.0003(15) -0.0013(12)
C5 0.0252(15) 0.0296(11) 0.040(2) 0.0063(12) -0.0027(12) -0.0053(9)
C9 0.054(2) 0.0234(13) 0.043(3) 0.0005(13) 0.0000(16) 0.0053(12)
C11 0.043(2) 0.0275(14) 0.030(2) -0.0058(11) 0.0020(16) -0.0022(10)

loop_
_atom_type_symbol
_atom_type_description
_atom_type_scat_dispersion_real
_atom_type_scat_dispersion_imag
_atom_type_scat_source
C C -0.0001 0.0005 'International Tables Vol C Tables 4.2.6.8 and 6.1.1.4'
H H 0.0000 0.0000 'International Tables Vol C Tables 4.2.6.8 and 6.1.1.4'
O O 0.0016 0.0018 'International Tables Vol C Tables 4.2.6.8 and 6.1.1.4'
P P 0.0342 0.0304 'International Tables Vol C Tables 4.2.6.8 and 6.1.1.4'
Au Au -0.4672 3.5799 'International Tables Vol C Tables 4.2.6.8 and 6.1.1.4'

loop_
_geom_angle_atom_site_label_1
_geom_angle_atom_site_label_2
_geom_angle_atom_site_label_3
_geom_angle
_geom_angle_site_symmetry_1
_geom_angle_site_symmetry_3
_geom_angle_publ_flag
C1 Au1 P1 171.54(12) . . ?
C10 P1 Au1 109.21(11) . . ?
C10 P1 C14 103.48(17) . . ?
C12 P1 Au1 115.32(13) . . ?
C12 P1 C10 104.69(18) . . ?
C12 P1 C14 107.34(14) . . ?
C14 P1 Au1 115.62(12) . . ?
C6 O1 C9 116.4(3) . . ?
O1 C6 C7 123.8(3) . . ?
O1 C6 C5 116.0(3) . . ?
C7 C6 C5 120.2(3) . . ?
C8 C3 C2 121.2(3) . . ?
C4 C3 C8 118.1(3) . . ?
C4 C3 C2 120.5(3) . . ?
P1 C10 H10A 108.6 . . ?
P1 C10 H10B 108.6 . . ?
H10A C10 H10B 107.6 . . ?
C11 C10 P1 114.5(3) . . ?
C11 C10 H10A 108.6 . . ?
C11 C10 H10B 108.6 . . ?
C3 C8 H8 119.6 . . ?
C7 C8 C3 120.7(3) . . ?
C7 C8 H8 119.6 . . ?
C1 C2 C3 174.5(4) . . ?
P1 C12 H12A 109.6 . . ?
P1 C12 H12B 109.6 . . ?
H12A C12 H12B 108.1 . . ?
C13 C12 P1 110.3(2) . . ?
C13 C12 H12A 109.6 . . ?
C13 C12 H12B 109.6 . . ?
C6 C7 C8 120.0(3) . . ?
C6 C7 H7 120.0 . . ?
C8 C7 H7 120.0 . . ?
H15A C15 H15B 109.5 . . ?
H15A C15 H15C 109.5 . . ?
H15B C15 H15C 109.5 . . ?
C14 C15 H15A 109.5 . . ?
C14 C15 H15B 109.5 . . ?
C14 C15 H15C 109.5 . . ?
P1 C14 H14A 109.1 . . ?
P1 C14 H14B 109.1 . . ?
C15 C14 P1 112.3(2) . . ?
C15 C14 H14A 109.1 . . ?
C15 C14 H14B 109.1 . . ?
H14A C14 H14B 107.9 . . ?
C3 C4 H4 119.4 . . ?
C5 C4 C3 121.3(3) . . ?
C5 C4 H4 119.4 . . ?
C2 C1 Au1 170.2(3) . . ?
C12 C13 H13A 109.5 . . ?
C12 C13 H13B 109.5 . . ?
C12 C13 H13C 109.5 . . ?
H13A C13 H13B 109.5 . . ?
H13A C13 H13C 109.5 . . ?
H13B C13 H13C 109.5 . . ?
C6 C5 H5 120.1 . . ?
C4 C5 C6 119.8(3) . . ?
C4 C5 H5 120.1 . . ?
O1 C9 H9A 109.5 . . ?
O1 C9 H9B 109.5 . . ?
O1 C9 H9C 109.5 . . ?
H9A C9 H9B 109.5 . . ?
H9A C9 H9C 109.5 . . ?
H9B C9 H9C 109.5 . . ?
C10 C11 H11A 109.5 . . ?
C10 C11 H11B 109.5 . . ?
C10 C11 H11C 109.5 . . ?
H11A C11 H11B 109.5 . . ?
H11A C11 H11C 109.5 . . ?
H11B C11 H11C 109.5 . . ?

loop_
_geom_bond_atom_site_label_1
_geom_bond_atom_site_label_2
_geom_bond_distance
_geom_bond_site_symmetry_2
_geom_bond_publ_flag
Au1 P1 2.2677(8) . ?
Au1 C1 1.988(3) . ?
P1 C10 1.817(4) . ?
P1 C12 1.813(3) . ?
P1 C14 1.825(3) . ?
O1 C6 1.367(4) . ?
O1 C9 1.415(5) . ?
C6 C7 1.380(4) . ?
C6 C5 1.396(5) . ?
C3 C8 1.405(4) . ?
C3 C2 1.430(4) . ?
C3 C4 1.397(5) . ?
C10 H10A 0.9700 . ?
C10 H10B 0.9700 . ?
C10 C11 1.533(5) . ?
C8 H8 0.9300 . ?
C8 C7 1.387(4) . ?
C2 C1 1.207(5) . ?
C12 H12A 0.9700 . ?
C12 H12B 0.9700 . ?
C12 C13 1.504(5) . ?
C7 H7 0.9300 . ?
C15 H15A 0.9600 . ?
C15 H15B 0.9600 . ?
C15 H15C 0.9600 . ?
C15 C14 1.515(4) . ?
C14 H14A 0.9700 . ?
C14 H14B 0.9700 . ?
C4 H4 0.9300 . ?
C4 C5 1.375(4) . ?
C13 H13A 0.9600 . ?
C13 H13B 0.9600 . ?
C13 H13C 0.9600 . ?
C5 H5 0.9300 . ?
C9 H9A 0.9600 . ?
C9 H9B 0.9600 . ?
C9 H9C 0.9600 . ?
C11 H11A 0.9600 . ?
C11 H11B 0.9600 . ?
C11 H11C 0.9600 . ?

loop_
_geom_torsion_atom_site_label_1
_geom_torsion_atom_site_label_2
_geom_torsion_atom_site_label_3
_geom_torsion_atom_site_label_4
_geom_torsion
_geom_torsion_site_symmetry_1
_geom_torsion_site_symmetry_2
_geom_torsion_site_symmetry_3
_geom_torsion_site_symmetry_4
_geom_torsion_publ_flag
Au1 P1 C10 C11 28.3(3) . . . . ?
Au1 P1 C12 C13 -61.0(4) . . . . ?
Au1 P1 C14 C15 -167.6(2) . . . . ?
O1 C6 C7 C8 -176.8(4) . . . . ?
O1 C6 C5 C4 176.7(4) . . . . ?
C3 C8 C7 C6 0.1(5) . . . . ?
C3 C4 C5 C6 0.5(6) . . . . ?
C10 P1 C12 C13 59.0(4) . . . . ?
C10 P1 C14 C15 73.1(3) . . . . ?
C8 C3 C4 C5 0.0(6) . . . . ?
C2 C3 C8 C7 175.9(4) . . . . ?
C2 C3 C4 C5 -176.2(4) . . . . ?
C12 P1 C10 C11 -95.7(3) . . . . ?
C12 P1 C14 C15 -37.3(3) . . . . ?
C7 C6 C5 C4 -0.8(5) . . . . ?
C14 P1 C10 C11 152.0(3) . . . . ?
C14 P1 C12 C13 168.5(3) . . . . ?
C4 C3 C8 C7 -0.3(5) . . . . ?
C5 C6 C7 C8 0.5(5) . . . . ?
C9 O1 C6 C7 -18.8(5) . . . . ?
C9 O1 C6 C5 163.8(4) . . . . ?
